data_2232238
loop_
_publ_author_name
'Liu, Ying-Ying'
'Wang, Xing'
'Yan, Yong-Sheng'

_publ_section_title
;
 Poly[[\m~2~-2,2'-diethyl-1,1'-(butane-1,4-diyl)diimidazole-\k^2^<i>N</i>^3^:<i>N</i>^3'^](\m~2~-5-hydroxyisophthalato-\k^2^<i>O</i>^1^:<i>O</i>^3^)zinc]
;
_journal_coeditor_code FJ2452
_journal_issue 11
_journal_name_full 'Acta Crystallographica Section E'
_journal_page_first m1477
_journal_paper_doi 10.1107/S1600536811039377
_journal_volume 67
_journal_year 2011
_chemical_formula_iupac '[Zn (C8 H4 O5) (C14 H22 N4)]'
_chemical_formula_moiety 'C22 H26 N4 O5 Zn'
_chemical_formula_sum 'C22 H26 N4 O5 Zn'
_chemical_formula_weight 491.84
_chemical_name_systematic
;
Poly[[\m~2~-2,2'-diethyl-1,1'-(butane-1,4-diyl)diimidazole-
\k^2^<i>N</i>^3^:<i>N</i>^3'^](\m~2~-5-hydroxyisophthalato-
\k^2^<i>O</i>^1^:<i>O</i>^3^)zinc]
;
_space_group_IT_number 14
_symmetry_cell_setting monoclinic
_symmetry_space_group_name_Hall '-P 2yn'
_symmetry_space_group_name_H-M 'P 1 21/n 1'
_atom_sites_solution_hydrogens geom
_atom_sites_solution_primary direct
_atom_sites_solution_secondary difmap
_audit_creation_method SHELXL-97
_cell_angle_alpha 90.00
_cell_angle_beta 103.933(2)
_cell_angle_gamma 90.00
_cell_formula_units_Z 4
_cell_length_a 13.5120(12)
_cell_length_b 12.7650(10)
_cell_length_c 13.5910(12)
_cell_measurement_reflns_used 3988
_cell_measurement_temperature 293(2)
_cell_measurement_theta_max 28.3
_cell_measurement_theta_min 1.9
_cell_volume 2275.2(3)
_computing_cell_refinement 'SAINT (Bruker, 2007)'
_computing_data_collection 'SMART (Bruker, 2007)'
_computing_data_reduction 'SAINT (Bruker, 2007)'
_computing_molecular_graphics 'SHELXTL (Sheldrick, 2008)'
_computing_publication_material 'SHELXTL (Sheldrick, 2008)'
_computing_structure_refinement 'SHELXL97 (Sheldrick, 2008)'
_computing_structure_solution 'SHELXS97 (Sheldrick, 2008)'
_diffrn_ambient_temperature 293(2)
_diffrn_measured_fraction_theta_full 0.999
_diffrn_measured_fraction_theta_max 0.973
_diffrn_measurement_device_type 'Bruker SMART APEX CCD area-detector'
_diffrn_measurement_method \w
_diffrn_radiation_monochromator graphite
_diffrn_radiation_source 'fine-focus sealed tube'
_diffrn_radiation_type MoK\a
_diffrn_radiation_wavelength 0.71069
_diffrn_reflns_av_R_equivalents 0.0337
_diffrn_reflns_av_sigmaI/netI 0.0435
_diffrn_reflns_limit_h_max 17
_diffrn_reflns_limit_h_min -13
_diffrn_reflns_limit_k_max 17
_diffrn_reflns_limit_k_min -14
_diffrn_reflns_limit_l_max 18
_diffrn_reflns_limit_l_min -18
_diffrn_reflns_number 13890
_diffrn_reflns_theta_full 25.00
_diffrn_reflns_theta_max 28.25
_diffrn_reflns_theta_min 1.91
_diffrn_standards_number 0
_exptl_absorpt_coefficient_mu 1.120
_exptl_absorpt_correction_T_max 0.79
_exptl_absorpt_correction_T_min 0.73
_exptl_absorpt_correction_type multi-scan
_exptl_absorpt_process_details '(SADABS; Sheldrick, 1996)'
_exptl_crystal_colour colorless
_exptl_crystal_density_diffrn 1.436
_exptl_crystal_density_method 'not measured'
_exptl_crystal_description block
_exptl_crystal_F_000 1024
_exptl_crystal_size_max 0.28
_exptl_crystal_size_mid 0.24
_exptl_crystal_size_min 0.21
_refine_diff_density_max 0.323
_refine_diff_density_min -0.293
_refine_ls_extinction_method none
_refine_ls_goodness_of_fit_ref 1.027
_refine_ls_hydrogen_treatment constr
_refine_ls_matrix_type full
_refine_ls_number_parameters 309
_refine_ls_number_reflns 5467
_refine_ls_number_restraints 0
_refine_ls_restrained_S_all 1.027
_refine_ls_R_factor_all 0.0575
_refine_ls_R_factor_gt 0.0358
_refine_ls_shift/su_max 0.001
_refine_ls_shift/su_mean 0.000
_refine_ls_structure_factor_coef Fsqd
_refine_ls_weighting_details 'calc w=1/[\s^2^(Fo^2^)+(0.0374P)^2^+0.1596P] where P=(Fo^2^+2Fc^2^)/3'
_refine_ls_weighting_scheme calc
_refine_ls_wR_factor_gt 0.0778
_refine_ls_wR_factor_ref 0.0867
_reflns_number_gt 3988
_reflns_number_total 5467
_reflns_threshold_expression I>2sigma(I)
_cod_data_source_file fj2452.cif
_cod_data_source_block I
_cod_original_sg_symbol_H-M 'P 21/n'
_cod_database_code 2232238
_cod_database_fobs_code 2232238

loop_
_symmetry_equiv_pos_as_xyz
'x, y, z'
'-x+1/2, y+1/2, -z+1/2'
'-x, -y, -z'
'x-1/2, -y-1/2, z-1/2'

loop_
_atom_site_type_symbol
_atom_site_label
_atom_site_fract_x
_atom_site_fract_y
_atom_site_fract_z
_atom_site_U_iso_or_equiv
_atom_site_adp_type
_atom_site_calc_flag
_atom_site_refinement_flags
_atom_site_occupancy
_atom_site_symmetry_multiplicity
_atom_site_disorder_assembly
_atom_site_disorder_group
Zn Zn1 0.582734(18) 0.485563(18) 0.336590(17) 0.03285(9) Uani d . 1 1 . .
C C1 0.35185(15) 0.26820(15) 0.21865(15) 0.0328(4) Uani d . 1 1 F .
C C2 0.30834(15) 0.23700(16) 0.11970(15) 0.0354(5) Uani d . 1 1 . .
H H2 0.3183 0.2771 0.0658 0.042 Uiso calc R 1 1 . .
C C3 0.24997(15) 0.14625(16) 0.10089(15) 0.0339(5) Uani d . 1 1 G .
C C4 0.23245(15) 0.08795(16) 0.18177(15) 0.0338(5) Uani d . 1 1 G .
H H4 0.1928 0.0276 0.1695 0.041 Uiso calc R 1 1 . .
C C5 0.27431(15) 0.12020(16) 0.28070(15) 0.0349(5) Uani d . 1 1 . .
C C6 0.33484(16) 0.20925(16) 0.29951(15) 0.0358(5) Uani d . 1 1 F .
H H6 0.3640 0.2296 0.3659 0.043 Uiso calc R 1 1 . .
C C7 0.41726(16) 0.36460(16) 0.23657(16) 0.0349(5) Uani d . 1 1 . .
C C8 0.20549(16) 0.11336(17) -0.00696(16) 0.0368(5) Uani d . 1 1 . .
C C9 0.48306(15) 0.70092(16) 0.27233(15) 0.0355(5) Uani d . 1 1 . .
C C10 0.51820(17) 0.67354(18) 0.43504(16) 0.0414(5) Uani d . 1 1 . .
H H10 0.5403 0.6413 0.4978 0.050 Uiso calc R 1 1 A 2
C C11 0.47890(18) 0.77010(18) 0.41969(18) 0.0466(6) Uani d . 1 1 E .
H H11 0.4683 0.8162 0.4691 0.056 Uiso calc R 1 1 B 2
C C12 0.46889(18) 0.68667(19) 0.16100(16) 0.0464(6) Uani d . 1 1 F .
H H12A 0.4015 0.7119 0.1275 0.056 Uiso calc R 1 1 . .
H H12B 0.4707 0.6122 0.1472 0.056 Uiso calc R 1 1 . .
C C13 0.5467(2) 0.7414(2) 0.1135(2) 0.0665(8) Uani d . 1 1 . .
H H13A 0.5387 0.7173 0.0451 0.100 Uiso calc R 1 1 F .
H H13B 0.6144 0.7255 0.1521 0.100 Uiso calc R 1 1 . .
H H13C 0.5360 0.8158 0.1134 0.100 Uiso calc R 1 1 . .
C C14 0.7862(2) 1.0000(2) 0.4101(2) 0.0739(9) Uani d . 1 1 . .
H H14 0.7847 0.9867 0.4770 0.089 Uiso calc R 1 1 C 2
C C15 0.8584(2) 0.9700(2) 0.36442(19) 0.0632(7) Uani d . 1 1 E .
H H15 0.9166 0.9323 0.3950 0.076 Uiso calc R 1 1 D 2
C C16 0.74705(18) 1.05462(18) 0.25407(18) 0.0443(5) Uani d . 1 1 . .
C C17 0.6885(7) 1.1012(7) 0.1514(6) 0.062(2) Uani d P 0.688(10) 1 E 1
H H17A 0.7064 1.0627 0.0966 0.074 Uiso calc PR 0.688(10) 1 E 1
H H17B 0.6158 1.0932 0.1447 0.074 Uiso calc PR 0.688(10) 1 E 1
C C18 0.7127(4) 1.2139(4) 0.1428(5) 0.097(2) Uani d P 0.688(10) 1 E 1
H H18A 0.6750 1.2404 0.0786 0.146 Uiso calc PR 0.688(10) 1 E 1
H H18B 0.7844 1.2218 0.1479 0.146 Uiso calc PR 0.688(10) 1 E 1
H H18C 0.6943 1.2523 0.1965 0.146 Uiso calc PR 0.688(10) 1 E 1
C C18' 0.6330(13) 1.0952(16) 0.0904(14) 0.156(10) Uani d P 0.312(10) 1 E 2
H H18D 0.6135 1.1524 0.0439 0.234 Uiso calc PR 0.312(10) 1 E 2
H H18E 0.5741 1.0694 0.1105 0.234 Uiso calc PR 0.312(10) 1 E 2
H H18F 0.6617 1.0400 0.0580 0.234 Uiso calc PR 0.312(10) 1 E 2
C C17' 0.7098(17) 1.132(2) 0.1811(16) 0.099(10) Uani d P 0.312(10) 1 E 2
H H17C 0.7669 1.1615 0.1592 0.119 Uiso calc PR 0.312(10) 1 E 2
H H17D 0.6797 1.1873 0.2129 0.119 Uiso calc PR 0.312(10) 1 E 2
C C19 0.41398(18) 0.88519(17) 0.2671(2) 0.0536(6) Uani d . 1 1 E 2
H H19A 0.3650 0.9129 0.3021 0.064 Uiso calc R 1 1 E 2
H H19B 0.3777 0.8693 0.1981 0.064 Uiso calc R 1 1 E 2
C C20 0.49432(19) 0.96907(18) 0.26511(19) 0.0514(6) Uani d . 1 1 E 2
H H20A 0.5474 0.9382 0.2374 0.062 Uiso calc R 1 1 E 2
H H20B 0.4627 1.0245 0.2195 0.062 Uiso calc R 1 1 E 2
C C21 0.5432(2) 1.01699(19) 0.3666(2) 0.0540(7) Uani d . 1 1 E 2
H H21A 0.5752 0.9619 0.4125 0.065 Uiso calc R 1 1 E 2
H H21B 0.4905 1.0484 0.3945 0.065 Uiso calc R 1 1 E 2
C C22 0.6228(2) 1.1000(2) 0.3613(2) 0.0618(7) Uani d . 1 1 E 2
H H22A 0.5939 1.1500 0.3084 0.074 Uiso calc R 1 1 E 2
H H22B 0.6408 1.1377 0.4252 0.074 Uiso calc R 1 1 E 2
N N1 0.52069(13) 0.62938(13) 0.34288(12) 0.0348(4) Uani d . 1 1 F 2
N N2 0.45730(14) 0.78804(13) 0.31714(14) 0.0407(4) Uani d . 1 1 E 2
N N3 0.71500(15) 1.05383(16) 0.34053(15) 0.0490(5) Uani d . 1 1 E 2
N N4 0.83402(14) 1.00315(13) 0.26584(13) 0.0379(4) Uani d . 1 1 . 2
O O1 0.48724(12) 0.36689(12) 0.31780(11) 0.0484(4) Uani d . 1 1 F 2
O O2 0.40181(12) 0.43621(12) 0.17278(11) 0.0460(4) Uani d . 1 1 F 2
O O3 0.21788(14) 0.16868(13) -0.07723(11) 0.0565(5) Uani d . 1 1 G 2
O O4 0.15489(12) 0.02734(11) -0.01974(10) 0.0400(4) Uani d . 1 1 . 2
O O5 0.26148(12) 0.06464(12) 0.36316(10) 0.0482(4) Uani d . 1 1 H 2
H H5 0.2121 0.0257 0.3459 0.072 Uiso calc R 1 1 H 2

loop_
_atom_site_aniso_label
_atom_site_aniso_U_11
_atom_site_aniso_U_22
_atom_site_aniso_U_33
_atom_site_aniso_U_12
_atom_site_aniso_U_13
_atom_site_aniso_U_23
Zn1 0.03576(15) 0.03453(14) 0.02655(13) -0.00202(10) 0.00417(10) 0.00010(10)
C1 0.0291(11) 0.0328(11) 0.0340(11) -0.0004(8) 0.0028(9) -0.0028(9)
C2 0.0374(12) 0.0369(11) 0.0307(10) -0.0007(9) 0.0057(9) 0.0014(9)
C3 0.0328(11) 0.0366(11) 0.0297(10) 0.0016(9) 0.0023(9) -0.0023(9)
C4 0.0302(11) 0.0338(11) 0.0350(11) -0.0027(9) 0.0032(9) -0.0004(9)
C5 0.0334(11) 0.0396(12) 0.0310(11) 0.0013(9) 0.0062(9) 0.0041(9)
C6 0.0372(12) 0.0393(12) 0.0274(10) -0.0012(9) 0.0006(9) -0.0048(9)
C7 0.0341(12) 0.0373(11) 0.0342(11) -0.0003(9) 0.0095(9) -0.0065(9)
C8 0.0360(12) 0.0382(12) 0.0326(11) 0.0019(9) 0.0014(9) -0.0008(9)
C9 0.0331(11) 0.0359(11) 0.0365(11) -0.0023(9) 0.0065(9) 0.0013(9)
C10 0.0458(13) 0.0450(13) 0.0352(12) -0.0027(10) 0.0130(10) -0.0027(10)
C11 0.0515(15) 0.0464(14) 0.0465(14) -0.0030(11) 0.0211(12) -0.0109(11)
C12 0.0518(14) 0.0470(14) 0.0370(12) 0.0041(11) 0.0042(11) 0.0047(10)
C13 0.089(2) 0.0669(18) 0.0512(15) -0.0035(16) 0.0321(15) 0.0076(13)
C14 0.076(2) 0.112(3) 0.0406(15) 0.0171(18) 0.0274(15) 0.0192(15)
C15 0.0628(18) 0.088(2) 0.0404(14) 0.0194(15) 0.0163(13) 0.0225(14)
C16 0.0472(14) 0.0423(13) 0.0471(13) 0.0010(11) 0.0186(11) 0.0030(11)
C17 0.060(4) 0.074(4) 0.044(4) 0.027(3) -0.001(3) 0.006(3)
C18 0.090(4) 0.082(4) 0.112(5) 0.013(3) 0.011(3) 0.059(3)
C18' 0.092(12) 0.26(2) 0.110(13) 0.064(14) 0.018(10) 0.090(14)
C17' 0.066(12) 0.19(3) 0.055(12) 0.051(13) 0.036(10) 0.035(12)
C19 0.0472(15) 0.0385(13) 0.0748(18) 0.0058(11) 0.0140(13) 0.0050(12)
C20 0.0549(16) 0.0382(13) 0.0642(17) 0.0024(11) 0.0202(13) 0.0052(12)
C21 0.0518(15) 0.0517(15) 0.0673(17) -0.0062(12) 0.0312(14) -0.0104(13)
C22 0.0590(17) 0.0528(16) 0.086(2) -0.0054(13) 0.0416(15) -0.0192(14)
N1 0.0374(10) 0.0359(10) 0.0310(9) -0.0003(8) 0.0081(8) -0.0001(8)
N2 0.0395(11) 0.0332(10) 0.0507(11) 0.0010(8) 0.0133(9) -0.0009(8)
N3 0.0498(12) 0.0519(12) 0.0509(12) -0.0039(10) 0.0231(10) -0.0098(10)
N4 0.0409(11) 0.0412(10) 0.0325(9) 0.0015(8) 0.0104(8) 0.0013(8)
O1 0.0477(10) 0.0477(9) 0.0418(9) -0.0153(8) -0.0048(7) 0.0006(7)
O2 0.0533(10) 0.0365(9) 0.0454(9) -0.0049(7) 0.0066(8) 0.0031(7)
O3 0.0758(12) 0.0585(11) 0.0317(8) -0.0190(9) 0.0063(8) 0.0016(8)
O4 0.0453(9) 0.0381(8) 0.0312(8) -0.0052(7) -0.0013(7) -0.0039(6)
O5 0.0563(10) 0.0549(10) 0.0313(8) -0.0147(8) 0.0066(7) 0.0049(7)

loop_
_atom_type_symbol
_atom_type_description
_atom_type_scat_dispersion_real
_atom_type_scat_dispersion_imag
_atom_type_scat_source
C C 0.0033 0.0016 'International Tables Vol C Tables 4.2.6.8 and 6.1.1.4'
H H 0.0000 0.0000 'International Tables Vol C Tables 4.2.6.8 and 6.1.1.4'
N N 0.0061 0.0033 'International Tables Vol C Tables 4.2.6.8 and 6.1.1.4'
O O 0.0106 0.0060 'International Tables Vol C Tables 4.2.6.8 and 6.1.1.4'
Zn Zn 0.2839 1.4301 'International Tables Vol C Tables 4.2.6.8 and 6.1.1.4'

loop_
_geom_angle_atom_site_label_1
_geom_angle_atom_site_label_2
_geom_angle_atom_site_label_3
_geom_angle_site_symmetry_1
_geom_angle_site_symmetry_3
_geom_angle
_geom_angle_publ_flag
O1 Zn1 O4 . 4_666 102.54(6) yes
O1 Zn1 N4 . 2_645 117.20(7) yes
O4 Zn1 N4 4_666 2_645 118.18(7) yes
O1 Zn1 N1 . . 115.96(7) yes
O4 Zn1 N1 4_666 . 98.33(6) yes
N4 Zn1 N1 2_645 . 103.59(7) yes
C2 C1 C6 . . 119.72(18) ?
C2 C1 C7 . . 119.17(18) ?
C6 C1 C7 . . 121.11(17) ?
C3 C2 C1 . . 120.38(19) ?
C3 C2 H2 . . 119.8 ?
C1 C2 H2 . . 119.8 ?
C2 C3 C4 . . 119.76(18) ?
C2 C3 C8 . . 119.19(19) ?
C4 C3 C8 . . 121.04(18) ?
C5 C4 C3 . . 119.87(19) ?
C5 C4 H4 . . 120.1 ?
C3 C4 H4 . . 120.1 ?
O5 C5 C6 . . 117.24(17) ?
O5 C5 C4 . . 122.36(19) ?
C6 C5 C4 . . 120.36(19) ?
C5 C6 C1 . . 119.87(18) ?
C5 C6 H6 . . 120.1 ?
C1 C6 H6 . . 120.1 ?
O2 C7 O1 . . 123.70(19) ?
O2 C7 C1 . . 119.78(18) ?
O1 C7 C1 . . 116.52(18) ?
O3 C8 O4 . . 123.61(19) ?
O3 C8 C3 . . 119.93(19) ?
O4 C8 C3 . . 116.46(18) ?
N1 C9 N2 . . 109.52(18) ?
N1 C9 C12 . . 125.47(19) ?
N2 C9 C12 . . 124.99(19) ?
C11 C10 N1 . . 109.3(2) ?
C11 C10 H10 . . 125.4 ?
N1 C10 H10 . . 125.4 ?
C10 C11 N2 . . 106.9(2) ?
C10 C11 H11 . . 126.5 ?
N2 C11 H11 . . 126.5 ?
C9 C12 C13 . . 116.1(2) ?
C9 C12 H12A . . 108.3 ?
C13 C12 H12A . . 108.3 ?
C9 C12 H12B . . 108.3 ?
C13 C12 H12B . . 108.3 ?
H12A C12 H12B . . 107.4 ?
C12 C13 H13A . . 109.5 ?
C12 C13 H13B . . 109.5 ?
H13A C13 H13B . . 109.5 ?
C12 C13 H13C . . 109.5 ?
H13A C13 H13C . . 109.5 ?
H13B C13 H13C . . 109.5 ?
C15 C14 N3 . . 107.1(2) ?
C15 C14 H14 . . 126.4 ?
N3 C14 H14 . . 126.4 ?
C14 C15 N4 . . 109.7(2) ?
C14 C15 H15 . . 125.1 ?
N4 C15 H15 . . 125.1 ?
N4 C16 N3 . . 110.7(2) ?
N4 C16 C17' . . 126.3(9) ?
N3 C16 C17' . . 119.1(9) ?
N4 C16 C17 . . 123.1(4) ?
N3 C16 C17 . . 126.0(4) ?
C18 C17 C16 . . 111.6(6) ?
C18 C17 H17A . . 109.3 ?
C16 C17 H17A . . 109.3 ?
C18 C17 H17B . . 109.3 ?
C16 C17 H17B . . 109.3 ?
H17A C17 H17B . . 108.0 ?
C17 C18 H18A . . 109.5 ?
C17 C18 H18B . . 109.5 ?
H18A C18 H18B . . 109.5 ?
C17 C18 H18C . . 109.5 ?
H18A C18 H18C . . 109.5 ?
H18B C18 H18C . . 109.5 ?
C17' C18' H18D . . 109.5 ?
C17' C18' H18E . . 109.5 ?
H18D C18' H18E . . 109.5 ?
C17' C18' H18F . . 109.5 ?
H18D C18' H18F . . 109.5 ?
H18E C18' H18F . . 109.5 ?
C16 C17' C18' . . 115(2) ?
C16 C17' H17C . . 108.4 ?
C18' C17' H17C . . 108.4 ?
C16 C17' H17D . . 108.4 ?
C18' C17' H17D . . 108.4 ?
H17C C17' H17D . . 107.5 ?
N2 C19 C20 . . 113.23(19) ?
N2 C19 H19A . . 108.9 ?
C20 C19 H19A . . 108.9 ?
N2 C19 H19B . . 108.9 ?
C20 C19 H19B . . 108.9 ?
H19A C19 H19B . . 107.7 ?
C21 C20 C19 . . 115.1(2) ?
C21 C20 H20A . . 108.5 ?
C19 C20 H20A . . 108.5 ?
C21 C20 H20B . . 108.5 ?
C19 C20 H20B . . 108.5 ?
H20A C20 H20B . . 107.5 ?
C20 C21 C22 . . 113.4(2) ?
C20 C21 H21A . . 108.9 ?
C22 C21 H21A . . 108.9 ?
C20 C21 H21B . . 108.9 ?
C22 C21 H21B . . 108.9 ?
H21A C21 H21B . . 107.7 ?
N3 C22 C21 . . 111.8(2) ?
N3 C22 H22A . . 109.3 ?
C21 C22 H22A . . 109.3 ?
N3 C22 H22B . . 109.3 ?
C21 C22 H22B . . 109.3 ?
H22A C22 H22B . . 107.9 ?
C9 N1 C10 . . 106.52(17) ?
C9 N1 Zn1 . . 132.81(14) ?
C10 N1 Zn1 . . 120.54(14) ?
C9 N2 C11 . . 107.76(18) ?
C9 N2 C19 . . 127.13(19) ?
C11 N2 C19 . . 125.11(19) ?
C16 N3 C14 . . 106.8(2) ?
C16 N3 C22 . . 129.2(2) ?
C14 N3 C22 . . 124.1(2) ?
C16 N4 C15 . . 105.6(2) ?
C16 N4 Zn1 . 2_655 127.12(15) ?
C15 N4 Zn1 . 2_655 127.13(17) ?
C7 O1 Zn1 . . 117.32(14) ?
C8 O4 Zn1 . 4_565 109.05(13) ?
C5 O5 H5 . . 109.5 ?

loop_
_geom_bond_atom_site_label_1
_geom_bond_atom_site_label_2
_geom_bond_site_symmetry_2
_geom_bond_distance
_geom_bond_publ_flag
Zn1 O1 . 1.9662(15) yes
Zn1 O4 4_666 1.9682(14) yes
Zn1 N4 2_645 2.0020(18) yes
Zn1 N1 . 2.0286(17) yes
C1 C2 . 1.390(3) ?
C1 C6 . 1.396(3) ?
C1 C7 . 1.500(3) ?
C2 C3 . 1.390(3) ?
C2 H2 . 0.9300 ?
C3 C4 . 1.394(3) ?
C3 C8 . 1.504(3) ?
C4 C5 . 1.390(3) ?
C4 H4 . 0.9300 ?
C5 O5 . 1.372(2) ?
C5 C6 . 1.388(3) ?
C6 H6 . 0.9300 ?
C7 O2 . 1.243(2) ?
C7 O1 . 1.269(2) ?
C8 O3 . 1.231(3) ?
C8 O4 . 1.283(2) ?
C9 N1 . 1.333(2) ?
C9 N2 . 1.353(3) ?
C9 C12 . 1.490(3) ?
C10 C11 . 1.338(3) ?
C10 N1 . 1.381(3) ?
C10 H10 . 0.9300 ?
C11 N2 . 1.373(3) ?
C11 H11 . 0.9300 ?
C12 C13 . 1.530(3) ?
C12 H12A . 0.9700 ?
C12 H12B . 0.9700 ?
C13 H13A . 0.9600 ?
C13 H13B . 0.9600 ?
C13 H13C . 0.9600 ?
C14 C15 . 1.333(4) ?
C14 N3 . 1.362(3) ?
C14 H14 . 0.9300 ?
C15 N4 . 1.367(3) ?
C15 H15 . 0.9300 ?
C16 N4 . 1.322(3) ?
C16 N3 . 1.347(3) ?
C16 C17' . 1.40(3) ?
C16 C17 . 1.547(9) ?
C17 C18 . 1.486(12) ?
C17 H17A . 0.9700 ?
C17 H17B . 0.9700 ?
C18 H18A . 0.9600 ?
C18 H18B . 0.9600 ?
C18 H18C . 0.9600 ?
C18' C17' . 1.48(3) ?
C18' H18D . 0.9600 ?
C18' H18E . 0.9600 ?
C18' H18F . 0.9600 ?
C17' H17C . 0.9700 ?
C17' H17D . 0.9700 ?
C19 N2 . 1.467(3) ?
C19 C20 . 1.530(3) ?
C19 H19A . 0.9700 ?
C19 H19B . 0.9700 ?
C20 C21 . 1.508(3) ?
C20 H20A . 0.9700 ?
C20 H20B . 0.9700 ?
C21 C22 . 1.524(3) ?
C21 H21A . 0.9700 ?
C21 H21B . 0.9700 ?
C22 N3 . 1.466(3) ?
C22 H22A . 0.9700 ?
C22 H22B . 0.9700 ?
N4 Zn1 2_655 2.0020(18) ?
O4 Zn1 4_565 1.9682(14) ?
O5 H5 . 0.8200 ?

loop_
_geom_hbond_atom_site_label_D
_geom_hbond_atom_site_label_H
_geom_hbond_atom_site_label_A
_geom_hbond_site_symmetry_A
_geom_hbond_distance_DH
_geom_hbond_distance_HA
_geom_hbond_distance_DA
_geom_hbond_angle_DHA
C10 H10 O1 3_666 0.93 2.62 3.417(3) 144
C14 H14 O5 3_666 0.93 2.49 3.398(3) 166
O5 H5 O2 2_545 0.82 1.88 2.697(2) 171

loop_
_geom_torsion_atom_site_label_1
_geom_torsion_atom_site_label_2
_geom_torsion_atom_site_label_3
_geom_torsion_atom_site_label_4
_geom_torsion_site_symmetry_1
_geom_torsion_site_symmetry_4
_geom_torsion
C6 C1 C2 C3 . . -1.4(3)
C7 C1 C2 C3 . . 178.03(18)
C1 C2 C3 C4 . . 1.9(3)
C1 C2 C3 C8 . . -178.86(19)
C2 C3 C4 C5 . . -0.7(3)
C8 C3 C4 C5 . . -179.88(18)
C3 C4 C5 O5 . . -178.50(19)
C3 C4 C5 C6 . . -1.0(3)
O5 C5 C6 C1 . . 179.13(18)
C4 C5 C6 C1 . . 1.5(3)
C2 C1 C6 C5 . . -0.3(3)
C7 C1 C6 C5 . . -179.75(19)
C2 C1 C7 O2 . . 28.3(3)
C6 C1 C7 O2 . . -152.2(2)
C2 C1 C7 O1 . . -151.0(2)
C6 C1 C7 O1 . . 28.4(3)
C2 C3 C8 O3 . . -2.7(3)
C4 C3 C8 O3 . . 176.5(2)
C2 C3 C8 O4 . . 177.98(19)
C4 C3 C8 O4 . . -2.8(3)
N1 C10 C11 N2 . . -0.7(3)
N1 C9 C12 C13 . . -104.2(3)
N2 C9 C12 C13 . . 77.4(3)
N3 C14 C15 N4 . . -0.6(4)
N4 C16 C17 C18 . . -96.2(6)
N3 C16 C17 C18 . . 88.6(7)
C17' C16 C17 C18 . . 10(3)
N4 C16 C17' C18' . . 99.1(17)
N3 C16 C17' C18' . . -105.3(15)
C17 C16 C17' C18' . . 9.4(19)
N2 C19 C20 C21 . . -69.9(3)
C19 C20 C21 C22 . . 179.9(2)
C20 C21 C22 N3 . . -70.7(3)
N2 C9 N1 C10 . . 0.1(2)
C12 C9 N1 C10 . . -178.5(2)
N2 C9 N1 Zn1 . . -175.60(14)
C12 C9 N1 Zn1 . . 5.8(3)
C11 C10 N1 C9 . . 0.4(2)
C11 C10 N1 Zn1 . . 176.70(15)
O1 Zn1 N1 C9 . . -91.05(19)
O4 Zn1 N1 C9 4_666 . 160.56(18)
N4 Zn1 N1 C9 2_645 . 38.8(2)
O1 Zn1 N1 C10 . . 93.79(16)
O4 Zn1 N1 C10 4_666 . -14.60(17)
N4 Zn1 N1 C10 2_645 . -136.36(16)
N1 C9 N2 C11 . . -0.5(2)
C12 C9 N2 C11 . . 178.1(2)
N1 C9 N2 C19 . . 179.53(19)
C12 C9 N2 C19 . . -1.9(3)
C10 C11 N2 C9 . . 0.7(2)
C10 C11 N2 C19 . . -179.3(2)
C20 C19 N2 C9 . . -95.4(3)
C20 C19 N2 C11 . . 84.6(3)
N4 C16 N3 C14 . . 0.6(3)
C17' C16 N3 C14 . . -158.6(11)
C17 C16 N3 C14 . . 176.4(5)
N4 C16 N3 C22 . . -179.4(2)
C17' C16 N3 C22 . . 21.4(12)
C17 C16 N3 C22 . . -3.7(6)
C15 C14 N3 C16 . . 0.0(3)
C15 C14 N3 C22 . . 180.0(2)
C21 C22 N3 C16 . . 105.4(3)
C21 C22 N3 C14 . . -74.7(3)
N3 C16 N4 C15 . . -1.0(3)
C17' C16 N4 C15 . . 156.4(12)
C17 C16 N4 C15 . . -176.8(5)
N3 C16 N4 Zn1 . 2_655 -177.31(14)
C17' C16 N4 Zn1 . 2_655 -19.9(12)
C17 C16 N4 Zn1 . 2_655 6.8(5)
C14 C15 N4 C16 . . 0.9(3)
C14 C15 N4 Zn1 . 2_655 177.28(19)
O2 C7 O1 Zn1 . . -5.3(3)
C1 C7 O1 Zn1 . . 173.94(13)
O4 Zn1 O1 C7 4_666 . 168.10(15)
N4 Zn1 O1 C7 2_645 . -60.73(17)
N1 Zn1 O1 C7 . . 62.23(17)
O3 C8 O4 Zn1 . 4_565 -10.2(3)
C3 C8 O4 Zn1 . 4_565 169.17(14)
